data_1563622
loop_
_publ_author_name
'Zubkov, Vladimir G.'
'Tarakina, Nadezda V.'
'Leonidov, Ivan I.'
'Tyutyunnik, Alexander P.'
'Surat, Ludmila L.'
'Melkozerova, Marina A.'
'Zabolotskaya, Elena V.'
'Kellerman, Dina G.'

_publ_section_title
;
 Synthesis and crystal structure of Ln2M2+Ge4O12, Ln=rare-earth element or
 Y; M=Ca, Mn, Zn
;
_journal_issue 5
_journal_name_full 'Journal of Solid State Chemistry'
_journal_page_first 1186
_journal_page_last 1193
_journal_paper_doi 10.1016/j.jssc.2010.03.027
_journal_volume 183
_journal_year 2010
_chemical_formula_sum 'Ca Dy2 Ge4 O12'
_chemical_formula_weight 847.43
_space_group_IT_number 125
_space_group_name_Hall '-P 4a 2b'
_space_group_name_H-M_alt 'P 4/n b m :2'
_symmetry_cell_setting tetragonal
_symmetry_space_group_name_H-M 'P 4/n b m :2'
_cell_angle_alpha 90.0
_cell_angle_beta 90.0
_cell_angle_gamma 90.0
_cell_formula_units_Z 2
_cell_length_a 10.01432(7)
_cell_length_b 10.01432
_cell_length_c 5.08260(5)
_cell_volume 509.717(6)
_computing_structure_refinement GSAS
_diffrn_radiation_polarisn_ratio 0.8
_diffrn_radiation_probe x-ray
_diffrn_radiation_wavelength 1.54056
_exptl_absorpt_correction_T_max 3.77901
_exptl_absorpt_correction_T_min 1.89965
_exptl_absorpt_process_details
;   GSAS Absorption/surface roughness correction: function number 4
 Flat plate transmission absorption correction
Terms =    -0.41405         0.0000    
Correction is refined.
;
_pd_calc_method 'Rietveld Refinement'
_pd_instr_location ' ?'
_pd_meas_2theta_range_inc 0.02
_pd_meas_2theta_range_max 119.98
_pd_meas_2theta_range_min 5.0
_pd_meas_number_of_points 5750
_pd_proc_2theta_range_inc 0.02
_pd_proc_2theta_range_max 119.92444
_pd_proc_2theta_range_min 4.94444
_pd_proc_info_datetime 2010-02-27T12:52:19
_pd_proc_info_excluded_regions ' ?'
_pd_proc_ls_background_function
;   GSAS Background function number 1 with 36 terms.
 Shifted Chebyshev function of 1st kind
      1:    3653.83     2:   -1568.92     3:    532.118     4:   -401.287    
      5:    57.3818     6:    12.3040     7:   -14.3137     8:    20.4857    
      9:    9.24544    10:   -16.2749    11:    20.0237    12:   -7.95956    
     13:   -4.87195    14:    8.20749    15:  -0.855989    16:   -3.22036    
     17:    22.6036    18:   -12.9067    19:    5.59617    20:    4.79658    
     21:   -12.3762    22:    24.4733    23:   -22.6435    24:    9.65119    
     25:    12.4290    26:   -19.9741    27:    25.9394    28:   -13.3898    
     29:  -0.178948    30:    13.4176    31:   -19.0337    32:    8.41067    
     33:    4.64225    34:   -10.3509    35:    11.0012    36:   -5.21255    
;
_pd_proc_ls_peak_cutoff 0.00100
_pd_proc_ls_profile_function
;
 CW Profile function number 2 with  18 terms
 Profile coefficients for Simpson's rule integration of pseudovoigt function
 C.J. Howard (1982). J. Appl. Cryst.,15,615-620.
 P. Thompson, D.E. Cox & J.B. Hastings (1987). J. Appl. Cryst.,20,79-83.
 #1(GU)   =   18.280 #2(GV)   =  -14.900 #3(GW)   =   17.714
 #4(LX)   =    2.134 #5(LY)   =    7.278 #6(trns) =    0.000
 #7(asym) =   1.8456 #8(shft) =   0.0000 #9(GP)   =    0.000
 #10(stec)=     0.00 #11(ptec)=     0.00 #12(sfec)=     0.00
 #13(L11) =    0.000 #14(L22) =    0.000 #15(L33) =    0.000
 #16(L12) =    0.000 #17(L13) =    0.000 #18(L23) =    0.000
 Peak tails are ignored  where the intensity is below 0.0010 times the peak
   Aniso. broadening axis   0.0   0.0   1.0
;
_pd_proc_ls_prof_R_factor 0.0153
_pd_proc_ls_prof_wR_expected 0.0163
_pd_proc_ls_prof_wR_factor 0.0219
_pd_proc_number_of_points 5750
_pd_spec_mounting ' ?'
_refine_ls_goodness_of_fit_all 1.35
_refine_ls_matrix_type full
_refine_ls_number_parameters 56
_refine_ls_number_restraints 0
_refine_ls_R_Fsqd_factor 0.04145
_refine_ls_shift/su_max 0.01
_refine_ls_shift/su_mean 0.00
_reflns_d_resolution_high 0.892
_reflns_d_resolution_low 7.081
_reflns_limit_h_max 11
_reflns_limit_h_min 0
_reflns_limit_k_max 8
_reflns_limit_k_min 0
_reflns_limit_l_max 5
_reflns_limit_l_min 0
_reflns_number_total 212
_cod_data_source_file JSSC-2010-183-1186.cif
_cod_data_source_block DY2CAGE4O12_publ
_cod_depositor_comments
;
The following automatic conversions were performed:

data item '_geom_angle_publ_flag' value 'N' was changed to 'n' in
accordance with the built-in table derived from the CIF Core
dictionary named 'cif_core.dic' version 2.4.5 last updated on
2014-11-21 (127 times).

data item '_geom_bond_publ_flag' value 'N' was changed to 'n' in
accordance with the built-in table derived from the CIF Core
dictionary named 'cif_core.dic' version 2.4.5 last updated on
2014-11-21 (56 times).

Automatic conversion script
Id: cif_fix_values 8369 2020-08-20 11:38:08Z andrius 
;
_cod_original_cell_volume 509.717(9)
_cod_original_sg_symbol_H-M 'P 4/n b m'
_cod_original_formula_sum 'Ca1.00 Dy2.00 Ge4 O12'
_cod_database_code 1563622
_gsas_exptl_extinct_corr_t_min 1.00000
_gsas_exptl_extinct_corr_t_max 1.00000

loop_
_symmetry_equiv_pos_site_id
_symmetry_equiv_pos_as_xyz
1 +x,+y,+z
2 -y+1/2,+x,+z
3 -x+1/2,-y+1/2,+z
4 +y,-x+1/2,+z
5 -x,+y+1/2,+z
6 -y,-x,+z
7 +x+1/2,-y,+z
8 +y+1/2,+x+1/2,+z
-1 -x,-y,-z
-2 +y+1/2,-x,-z
-3 +x+1/2,+y+1/2,-z
-4 -y,+x+1/2,-z
-5 +x,-y+1/2,-z
-6 +y,+x,-z
-7 -x+1/2,+y,-z
-8 -y+1/2,-x+1/2,-z

loop_
_atom_site_type_symbol
_atom_site_label
_atom_site_fract_x
_atom_site_fract_y
_atom_site_fract_z
_atom_site_occupancy
_atom_site_thermal_displace_type
_atom_site_U_iso_or_equiv
_atom_site_symmetry_multiplicity
Ca Ca 0.0 0.0 0.5 0.5 Uiso 0.0317(14) 4
Dy Dy1 0.0 0.0 0.5 0.5 Uiso 0.0317(14) 4
Dy Dy2 0.25 0.25 0.5 1.0 Uiso 0.0290(14) 2
Ge Ge 0.52215(15) 0.25 0.0 1.0 Uiso 0.0282(13) 8
O O1 0.6280(6) 0.3720(6) 0.1546(13) 1.0 Uiso 0.0179(27) 8
O O2 0.1742(6) 0.0619(5) 0.2530(10) 1.0 Uiso 0.0206(21) 16

loop_
_atom_type_symbol
_atom_type_number_in_cell
_atom_type_scat_dispersion_real
_atom_type_scat_dispersion_imag
_atom_type_scat_Cromer_Mann_a1
_atom_type_scat_Cromer_Mann_a2
_atom_type_scat_Cromer_Mann_a3
_atom_type_scat_Cromer_Mann_a4
_atom_type_scat_Cromer_Mann_b1
_atom_type_scat_Cromer_Mann_b2
_atom_type_scat_Cromer_Mann_b3
_atom_type_scat_Cromer_Mann_b4
_atom_type_scat_Cromer_Mann_c
_atom_type_scat_source
Ca 2.0 0.000 0.000 8.62660 10.4421 7.38730 0.65990 1.58990 85.7484 1.02110 178.437 1.37510 International_Tables_Vol_C
Dy 4.0 0.000 0.000 26.5070 2.18020 17.6383 0.20217 14.5596 12.1899 2.96577 111.874 4.29728 International_Tables_Vol_C
Ge 8.0 0.000 0.000 16.0816 2.85090 6.37470 0.25160 3.70680 11.4468 3.68300 54.7625 2.13130 International_Tables_Vol_C
O 24.0 0.000 0.000 3.04850 13.2771 2.28680 5.70110 1.54630 0.32390 0.86700 32.9089 0.25080 International_Tables_Vol_C

loop_
_geom_angle_atom_site_label_1
_geom_angle_atom_site_label_2
_geom_angle_atom_site_label_3
_geom_angle
_geom_angle_site_symmetry_1
_geom_angle_site_symmetry_2
_geom_angle_site_symmetry_3
_geom_angle_publ_flag
Dy2 Ca Dy2 180.0 1_555 . 5_545 n
Dy2 Ca O1 89.9998 1_555 . 3_555 n
Dy2 Ca O1 90.0002 1_555 . -3_456 n
Dy2 Ca O2 41.64(13) 1_555 . 1_555 n
Dy2 Ca O2 138.36(13) 1_555 . 6_555 n
Dy2 Ca O2 138.36(13) 1_555 . -1_556 n
Dy2 Ca O2 41.64(13) 1_555 . -6_556 n
Dy2 Ca O1 90.0002 5_545 . 3_555 n
Dy2 Ca O1 89.9998 5_545 . -3_456 n
Dy2 Ca O2 138.36(13) 5_545 . 1_555 n
Dy2 Ca O2 41.64(13) 5_545 . 6_555 n
Dy2 Ca O2 41.64(13) 5_545 . -1_556 n
Dy2 Ca O2 138.36(13) 5_545 . -6_556 n
O1 Ca O1 180.0 3_555 . -3_456 n
O1 Ca O2 82.24(18) 3_555 . 1_555 n
O1 Ca O2 82.24(18) 3_555 . 6_555 n
O1 Ca O2 97.76(18) 3_555 . -1_556 n
O1 Ca O2 97.76(18) 3_555 . -6_556 n
O1 Ca O2 97.76(18) -3_446 . 1_555 n
O1 Ca O2 97.76(18) -3_446 . 6_555 n
O1 Ca O2 82.24(18) -3_446 . -1_556 n
O1 Ca O2 82.24(18) -3_446 . -6_556 n
O2 Ca O2 96.72(26) 1_555 . 6_555 n
O2 Ca O2 180.0 1_555 . -1_556 n
O2 Ca O2 83.28(26) 1_555 . -6_556 n
O2 Ca O2 83.28(26) 6_555 . -1_556 n
O2 Ca O2 180.0 6_555 . -6_556 n
O2 Ca O2 96.72(26) -1_556 . -6_556 n
O1 Dy1 O1 180.0 3_555 . -3_456 n
O1 Dy1 O2 82.24(18) 3_555 . 1_555 n
O1 Dy1 O2 82.24(18) 3_555 . 6_555 n
O1 Dy1 O2 97.76(18) 3_555 . -1_556 n
O1 Dy1 O2 97.76(18) 3_555 . -6_556 n
O1 Dy1 O2 97.76(18) -3_446 . 1_555 n
O1 Dy1 O2 97.76(18) -3_446 . 6_555 n
O1 Dy1 O2 82.24(18) -3_446 . -1_556 n
O1 Dy1 O2 82.24(18) -3_446 . -6_556 n
O2 Dy1 O2 96.72(26) 1_555 . 6_555 n
O2 Dy1 O2 180.0 1_555 . -1_556 n
O2 Dy1 O2 83.28(26) 1_555 . -6_556 n
O2 Dy1 O2 83.28(26) 6_555 . -1_556 n
O2 Dy1 O2 180.0 6_555 . -6_556 n
O2 Dy1 O2 96.72(26) -1_556 . -6_556 n
Ca Dy2 Ca 90.0 1_555 . 2_555 n
Ca Dy2 Ca 180.0 1_555 . 3_555 n
Ca Dy2 Ca 90.0 1_555 . 4_555 n
Ca Dy2 O2 38.50(14) 1_555 . 1_555 n
Ca Dy2 O2 109.47(11) 1_555 . 2_555 n
Ca Dy2 O2 141.50(14) 1_555 . 3_555 n
Ca Dy2 O2 70.53(11) 1_555 . 4_555 n
Ca Dy2 O2 109.47(11) 1_555 . -5_456 n
Ca Dy2 O2 38.50(14) 1_555 . -6_556 n
Ca Dy2 O2 70.53(11) 1_555 . -7_546 n
Ca Dy2 O2 141.50(14) 1_555 . -8_556 n
Ca Dy2 Ca 90.0 2_555 . 3_555 n
Ca Dy2 Ca 180.0 2_555 . 4_555 n
Ca Dy2 O2 70.53(11) 2_555 . 1_555 n
Ca Dy2 O2 38.50(14) 2_555 . 2_555 n
Ca Dy2 O2 109.47(11) 2_555 . 3_555 n
Ca Dy2 O2 141.50(14) 2_555 . 4_555 n
Ca Dy2 O2 141.50(14) 2_555 . -5_456 n
Ca Dy2 O2 109.47(11) 2_555 . -6_556 n
Ca Dy2 O2 38.50(14) 2_555 . -7_546 n
Ca Dy2 O2 70.53(11) 2_555 . -8_556 n
Ca Dy2 Ca 90.0 3_555 . 4_555 n
Ca Dy2 O2 141.50(14) 3_555 . 1_555 n
Ca Dy2 O2 70.53(11) 3_555 . 2_555 n
Ca Dy2 O2 38.50(14) 3_555 . 3_555 n
Ca Dy2 O2 109.47(11) 3_555 . 4_555 n
Ca Dy2 O2 70.53(11) 3_555 . -5_456 n
Ca Dy2 O2 141.50(14) 3_555 . -6_556 n
Ca Dy2 O2 109.47(11) 3_555 . -7_546 n
Ca Dy2 O2 38.50(14) 3_555 . -8_556 n
Ca Dy2 O2 109.47(11) 4_555 . 1_555 n
Ca Dy2 O2 141.50(14) 4_555 . 2_555 n
Ca Dy2 O2 70.53(11) 4_555 . 3_555 n
Ca Dy2 O2 38.50(14) 4_555 . 4_555 n
Ca Dy2 O2 38.50(14) 4_555 . -5_456 n
Ca Dy2 O2 70.53(11) 4_555 . -6_556 n
Ca Dy2 O2 141.50(14) 4_555 . -7_546 n
Ca Dy2 O2 109.47(11) 4_555 . -8_556 n
O2 Dy2 O2 73.95(13) 1_555 . 2_555 n
O2 Dy2 O2 116.55(28) 1_555 . 3_555 n
O2 Dy2 O2 73.95(13) 1_555 . 4_555 n
O2 Dy2 O2 142.95(24) 1_555 . -5_456 n
O2 Dy2 O2 77.01(29) 1_555 . -6_556 n
O2 Dy2 O2 75.81(23) 1_555 . -7_546 n
O2 Dy2 O2 141.06(21) 1_555 . -8_556 n
O2 Dy2 O2 73.95(13) 2_555 . 3_555 n
O2 Dy2 O2 116.55(28) 2_555 . 4_555 n
O2 Dy2 O2 141.06(21) 2_555 . -5_456 n
O2 Dy2 O2 142.95(24) 2_555 . -6_556 n
O2 Dy2 O2 77.01(29) 2_555 . -7_546 n
O2 Dy2 O2 75.81(23) 2_555 . -8_556 n
O2 Dy2 O2 73.95(13) 3_555 . 4_555 n
O2 Dy2 O2 75.81(23) 3_555 . -5_456 n
O2 Dy2 O2 141.06(21) 3_555 . -6_556 n
O2 Dy2 O2 142.95(24) 3_555 . -7_546 n
O2 Dy2 O2 77.01(29) 3_555 . -8_556 n
O2 Dy2 O2 77.01(29) 4_555 . -5_456 n
O2 Dy2 O2 75.81(23) 4_555 . -6_556 n
O2 Dy2 O2 141.06(21) 4_555 . -7_546 n
O2 Dy2 O2 142.95(24) 4_555 . -8_556 n
O2 Dy2 O2 73.95(13) -5_456 . -6_556 n
O2 Dy2 O2 116.55(28) -5_456 . -7_546 n
O2 Dy2 O2 73.95(13) -5_456 . -8_556 n
O2 Dy2 O2 73.95(13) -6_556 . -7_546 n
O2 Dy2 O2 116.55(28) -6_556 . -8_556 n
O2 Dy2 O2 73.95(13) -7_546 . -8_556 n
O1 Ge O1 107.8(5) 1_555 . -4_555 n
O1 Ge O2 105.21(27) 1_555 . 2_555 n
O1 Ge O2 108.4(4) 1_555 . -8_555 n
O1 Ge O2 108.4(4) -4_545 . 2_555 n
O1 Ge O2 105.21(27) -4_545 . -8_555 n
O2 Ge O2 121.2(4) 2_555 . -8_555 n
Ca O1 Dy1 0.0 3_555 . 3_555 n
Ca O1 Ge 110.48(25) 3_555 . 1_555 n
Ca O1 Ge 110.48(25) 3_555 . 6_665 n
Dy1 O1 Ge 110.48(25) 3_555 . 1_555 n
Dy1 O1 Ge 110.48(25) 3_555 . 6_665 n
Ge O1 Ge 127.6(4) 1_555 . 6_665 n
Ca O2 Dy1 0.0 1_555 . 1_555 n
Ca O2 Dy2 99.85(19) 1_555 . 1_555 n
Ca O2 Ge 129.08(32) 1_555 . 4_555 n
Dy1 O2 Dy2 99.85(19) 1_555 . 1_555 n
Dy1 O2 Ge 129.08(32) 1_555 . 4_555 n
Dy2 O2 Ge 129.89(34) 1_555 . 4_555 n

loop_
_geom_bond_atom_site_label_1
_geom_bond_atom_site_label_2
_geom_bond_distance
_geom_bond_site_symmetry_1
_geom_bond_site_symmetry_2
_geom_bond_publ_flag
Ca Dy2 3.540600(20) . 1_555 n
Ca Dy2 3.540600(20) . 5_545 n
Ca Ge 3.57426(10) . 3_555 n
Ca Ge 3.57426(10) . 3_556 n
Ca Ge 3.57426(10) . 4_555 n
Ca Ge 3.57426(10) . 4_556 n
Ca Ge 3.57426(10) . 7_455 n
Ca Ge 3.57426(10) . 7_456 n
Ca Ge 3.57426(10) . 8_445 n
Ca Ge 3.57426(10) . 8_446 n
Ca O1 2.523(7) . 3_555 n
Ca O1 2.523(7) . -3_446 n
Ca O2 2.237(6) . 1_555 n
Ca O2 2.237(6) . 6_555 n
Ca O2 2.237(6) . -1_556 n
Ca O2 2.237(6) . -6_556 n
Dy1 Dy2 3.540600(20) . 1_555 n
Dy1 Dy2 3.540600(20) . 5_545 n
Dy1 O1 2.523(7) . 3_555 n
Dy1 O1 2.523(7) . -3_446 n
Dy1 O2 2.237(6) . 1_555 n
Dy1 O2 2.237(6) . 6_555 n
Dy1 O2 2.237(6) . -1_556 n
Dy1 O2 2.237(6) . -6_556 n
Dy2 Ca 3.540600(20) . 1_555 n
Dy2 Ca 3.540600(20) . 2_555 n
Dy2 Ca 3.540600(20) . 3_555 n
Dy2 Ca 3.540600(20) . 4_555 n
Dy2 Dy1 3.540600(20) . 1_555 n
Dy2 Dy1 3.540600(20) . 2_555 n
Dy2 Dy1 3.540600(20) . 3_555 n
Dy2 Dy1 3.540600(20) . 4_555 n
Dy2 O2 2.388(5) . 1_555 n
Dy2 O2 2.388(5) . 2_555 n
Dy2 O2 2.388(5) . 3_555 n
Dy2 O2 2.388(5) . 4_555 n
Dy2 O2 2.388(5) . -5_556 n
Dy2 O2 2.388(5) . -6_556 n
Dy2 O2 2.388(5) . -7_556 n
Dy2 O2 2.388(5) . -8_556 n
Ge Ca 3.57426(10) . 2_554 n
Ge Ca 3.57426(10) . 2_555 n
Ge Ca 3.57426(10) . 3_554 n
Ge Ca 3.57426(10) . 3_555 n
Ge O1 1.7982(29) . 1_555 n
Ge O1 1.7983(29) . -4_645 n
Ge O2 1.714(5) . 2_555 n
Ge O2 1.714(5) . -8_555 n
O1 Ca 2.523(7) . 3_555 n
O1 Dy1 2.523(7) . 3_555 n
O1 Ge 1.7982(29) . 1_555 n
O1 Ge 1.7983(29) . 6_665 n
O2 Ca 2.237(6) . 1_555 n
O2 Dy1 2.237(6) . 1_555 n
O2 Dy2 2.388(5) . 1_555 n
O2 Ge 1.714(5) . 4_555 n
